data_2211377
loop_
_publ_author_name
'Deng, Zhao-Peng'
'Gao, Shan'
'Huo, Li-Hua'
'Zhao, Hui'

_publ_section_title
;
 Diaquabis(4-formylbenzoato-\k<i>O</i>)zinc(II) monohydrate
;
_journal_coeditor_code EZ2050
_journal_issue 12
_journal_name_full 'Acta Crystallographica Section E'
_journal_page_first m3524
_journal_page_last m3526
_journal_paper_doi 10.1107/S1600536806049828
_journal_volume 62
_journal_year 2006
_chemical_formula_iupac '[Zn (C8 H5 O3)2 (H2 O)2], H2 O'
_chemical_formula_moiety 'C16 H14 O8 Zn, H2 O'
_chemical_formula_sum 'C16 H16 O9 Zn'
_chemical_formula_weight 417.66
_chemical_name_systematic
;
Diaquabis(4-formylbenzoato-\kO)zinc(II) monohydrate
;
_space_group_IT_number 13
_symmetry_cell_setting monoclinic
_symmetry_space_group_name_Hall '-P 2yc'
_symmetry_space_group_name_H-M 'P 1 2/c 1'
_atom_sites_solution_hydrogens geom
_atom_sites_solution_primary direct
_atom_sites_solution_secondary difmap
_cell_angle_alpha 90.00
_cell_angle_beta 94.69(3)
_cell_angle_gamma 90.00
_cell_formula_units_Z 2
_cell_length_a 7.9390(16)
_cell_length_b 5.7474(11)
_cell_length_c 18.736(4)
_cell_measurement_reflns_used 7368
_cell_measurement_temperature 295(2)
_cell_measurement_theta_max 27.5
_cell_measurement_theta_min 3.2
_cell_volume 852.0(3)
_computing_cell_refinement RAPID-AUTO
_computing_data_collection 'RAPID-AUTO (Rigaku, 1998)'
_computing_data_reduction 'CrystalStructure (Rigaku/MSC, 2002)'
_computing_molecular_graphics 'ORTEPII (Johnson, 1976)'
_computing_publication_material SHELXL97
_computing_structure_refinement 'SHELXL97 (Sheldrick, 1997)'
_computing_structure_solution 'SHELXS97 (Sheldrick, 1997)'
_diffrn_ambient_temperature 295(2)
_diffrn_detector_area_resol_mean 10.000
_diffrn_measured_fraction_theta_full 0.998
_diffrn_measured_fraction_theta_max 0.998
_diffrn_measurement_device_type 'Rigaku R-AXIS RAPID'
_diffrn_measurement_method \w
_diffrn_radiation_monochromator graphite
_diffrn_radiation_source 'fine-focus sealed tube'
_diffrn_radiation_type MoK\a
_diffrn_radiation_wavelength 0.71073
_diffrn_reflns_av_R_equivalents 0.026
_diffrn_reflns_av_sigmaI/netI 0.023
_diffrn_reflns_limit_h_max 10
_diffrn_reflns_limit_h_min -10
_diffrn_reflns_limit_k_max 6
_diffrn_reflns_limit_k_min -7
_diffrn_reflns_limit_l_max 24
_diffrn_reflns_limit_l_min -24
_diffrn_reflns_number 7940
_diffrn_reflns_theta_full 27.5
_diffrn_reflns_theta_max 27.5
_diffrn_reflns_theta_min 3.2
_diffrn_standards_decay_% 0
_diffrn_standards_interval_count 0
_diffrn_standards_interval_time 0
_diffrn_standards_number 0
_exptl_absorpt_coefficient_mu 1.490
_exptl_absorpt_correction_T_max 0.768
_exptl_absorpt_correction_T_min 0.646
_exptl_absorpt_correction_type multi-scan
_exptl_absorpt_process_details '(ABSCOR; Higashi, 1995)'
_exptl_crystal_colour colorless
_exptl_crystal_density_diffrn 1.628
_exptl_crystal_density_method 'not measured'
_exptl_crystal_description prism
_exptl_crystal_F_000 428
_exptl_crystal_size_max 0.36
_exptl_crystal_size_mid 0.24
_exptl_crystal_size_min 0.18
_refine_diff_density_max 0.31
_refine_diff_density_min -0.26
_refine_ls_extinction_method none
_refine_ls_goodness_of_fit_ref 1.05
_refine_ls_hydrogen_treatment mixed
_refine_ls_matrix_type full
_refine_ls_number_parameters 128
_refine_ls_number_reflns 1959
_refine_ls_number_restraints 6
_refine_ls_restrained_S_all 1.05
_refine_ls_R_factor_all 0.028
_refine_ls_R_factor_gt 0.026
_refine_ls_shift/su_max 0.001
_refine_ls_shift/su_mean 0.000
_refine_ls_structure_factor_coef Fsqd
_refine_ls_weighting_details 'calc w=1/[\s^2^(Fo^2^)+(0.0453P)^2^+0.1686P] where P=(Fo^2^+2Fc^2^)/3'
_refine_ls_weighting_scheme calc
_refine_ls_wR_factor_gt 0.073
_refine_ls_wR_factor_ref 0.074
_reflns_number_gt 1820
_reflns_number_total 1959
_reflns_threshold_expression I>2\s(I)
_cod_data_source_file ez2050.cif
_cod_data_source_block I
_cod_depositor_comments
;
The following automatic conversions were performed:
'_symmetry_cell_setting' value 'Monoclinic' changed to 'monoclinic'
according to '/home/saulius/struct/CIF-dictionaries/cif_core.dic'
dictionary named 'cif_core.dic' version 2.4.1 from 2010-06-29.

Automatic conversion script
Id: cif_fix_enum 1527 2010-12-29 10:47:43Z saulius 

The following automatic conversions were performed:

'_symmetry_cell_setting' value 'Monoclinic' changed to 'monoclinic'
according to /home/saulius/struct/CIF-dictionaries/cif_core.dic
dictionary named 'cif_core.dic' version 2.4.1 from 2010-06-29.

Automatic conversion script
Id: cif_fix_values 1715 2011-07-08 13:25:40Z adriana 
;
_cod_original_sg_symbol_H-M 'P 2/c'
_cod_database_code 2211377
_cod_database_fobs_code 2211377

loop_
_symmetry_equiv_pos_as_xyz
'x, y, z'
'-x, y, -z+1/2'
'-x, -y, -z'
'x, -y, z-1/2'

loop_
_atom_site_type_symbol
_atom_site_label
_atom_site_fract_x
_atom_site_fract_y
_atom_site_fract_z
_atom_site_U_iso_or_equiv
_atom_site_adp_type
_atom_site_calc_flag
_atom_site_refinement_flags
_atom_site_occupancy
Zn Zn1 0.5000 0.53021(5) 0.2500 0.03811(11) Uani d S 1
O O1W 0.0000 0.5831(3) 0.2500 0.0423(4) Uani d SD 1
O O2W 0.31654(15) 0.7599(2) 0.26636(7) 0.0428(3) Uani d D 1
O O1 0.92938(18) -0.3861(3) 0.61826(7) 0.0576(3) Uani d . 1
O O2 0.69585(17) 0.1833(2) 0.28922(6) 0.0490(3) Uani d . 1
O O3 0.54145(18) 0.4184(2) 0.34914(7) 0.0506(3) Uani d . 1
C C1 0.8445(2) -0.2128(3) 0.61229(9) 0.0484(4) Uani d . 1
C C2 0.7911(2) -0.0975(3) 0.54375(8) 0.0375(3) Uani d . 1
C C3 0.7049(2) 0.1129(3) 0.54427(9) 0.0431(4) Uani d . 1
C C4 0.6566(2) 0.2242(3) 0.48040(9) 0.0400(3) Uani d . 1
C C5 0.69512(18) 0.1265(3) 0.41575(8) 0.0337(3) Uani d . 1
C C6 0.7829(2) -0.0830(3) 0.41580(8) 0.0385(3) Uani d . 1
C C7 0.8306(2) -0.1949(3) 0.47931(8) 0.0391(3) Uani d . 1
C C8 0.6419(2) 0.2481(3) 0.34673(9) 0.0390(3) Uani d . 1
H H1 0.8100 -0.1464 0.6540 0.058 Uiso calc R 1
H H3 0.6797 0.1787 0.5875 0.052 Uiso calc R 1
H H4 0.5982 0.3645 0.4807 0.048 Uiso calc R 1
H H6 0.8096 -0.1480 0.3727 0.046 Uiso calc R 1
H H7 0.8889 -0.3352 0.4790 0.047 Uiso calc R 1
H H1W1 0.009(3) 0.500(2) 0.2870(3) 0.063 Uiso d D 1
H H2W1 0.2187(16) 0.704(3) 0.2629(12) 0.064 Uiso d D 1
H H2W2 0.317(3) 0.890(2) 0.2456(11) 0.064 Uiso d D 1

loop_
_atom_site_aniso_label
_atom_site_aniso_U_11
_atom_site_aniso_U_22
_atom_site_aniso_U_33
_atom_site_aniso_U_12
_atom_site_aniso_U_13
_atom_site_aniso_U_23
Zn1 0.04402(17) 0.03874(16) 0.03093(15) 0.000 -0.00071(10) 0.000
O1W 0.0448(9) 0.0465(9) 0.0354(8) 0.000 0.0009(7) 0.000
O2W 0.0413(6) 0.0430(6) 0.0437(6) 0.0036(5) 0.0009(5) 0.0059(5)
O1 0.0681(9) 0.0594(8) 0.0439(7) 0.0067(7) -0.0038(6) 0.0150(7)
O2 0.0704(8) 0.0426(6) 0.0335(6) 0.0002(6) 0.0013(5) 0.0043(5)
O3 0.0659(8) 0.0414(6) 0.0428(7) 0.0133(6) -0.0059(6) 0.0052(6)
C1 0.0562(10) 0.0553(10) 0.0333(8) -0.0037(8) 0.0010(7) 0.0067(8)
C2 0.0398(8) 0.0398(8) 0.0326(7) -0.0051(6) 0.0010(6) 0.0040(7)
C3 0.0501(9) 0.0461(9) 0.0338(8) 0.0008(7) 0.0069(6) -0.0028(7)
C4 0.0445(8) 0.0352(8) 0.0405(8) 0.0049(6) 0.0045(6) -0.0006(7)
C5 0.0362(7) 0.0316(7) 0.0329(7) -0.0029(6) -0.0007(5) 0.0023(6)
C6 0.0480(9) 0.0359(7) 0.0311(7) 0.0041(6) 0.0005(6) -0.0018(6)
C7 0.0454(8) 0.0345(8) 0.0367(8) 0.0032(6) -0.0005(6) 0.0022(7)
C8 0.0461(8) 0.0318(7) 0.0373(8) -0.0052(6) -0.0072(6) 0.0035(6)

loop_
_atom_type_symbol
_atom_type_description
_atom_type_scat_dispersion_real
_atom_type_scat_dispersion_imag
_atom_type_scat_source
C C 0.0033 0.0016 'International Tables Vol C Tables 4.2.6.8 and 6.1.1.4'
H H 0.0000 0.0000 'International Tables Vol C Tables 4.2.6.8 and 6.1.1.4'
O O 0.0106 0.0060 'International Tables Vol C Tables 4.2.6.8 and 6.1.1.4'
Zn Zn 0.2839 1.4301 'International Tables Vol C Tables 4.2.6.8 and 6.1.1.4'

loop_
_geom_angle_atom_site_label_1
_geom_angle_atom_site_label_2
_geom_angle_atom_site_label_3
_geom_angle_site_symmetry_1
_geom_angle_site_symmetry_3
_geom_angle
_geom_angle_publ_flag
O2 Zn1 O2 2_655 . 79.73(8) yes
O2 Zn1 O3 . . 55.43(6) yes
O2 Zn1 O3 . 2_655 93.79(6) yes
O2 Zn1 O2W . . 152.43(6) yes
O2 Zn1 O2W . 2_655 97.06(5) yes
O2 Zn1 O2W 2_655 2_655 152.43(6) yes
O2 Zn1 O2W 2_655 . 97.06(5) yes
O3 Zn1 O2 . 2_655 93.79(6) yes
O3 Zn1 O2 2_655 2_655 55.43(6) yes
O3 Zn1 O3 2_655 . 141.88(8) yes
O3 Zn1 O2W 2_655 2_655 97.93(6) yes
O3 Zn1 O2W . 2_655 106.94(6) yes
O3 Zn1 O2W 2_655 . 106.94(6) yes
O3 Zn1 O2W . . 97.93(6) yes
O2W Zn1 O2W 2_655 . 97.79(7) yes
Zn1 O2W H2W1 . . 114.5(15) no
Zn1 O2W H2W2 . . 118.6(16) no
H2W1 O2W H2W2 . . 110.4(14) no
C8 O3 Zn1 . . 106.03(11) no
O1 C1 C2 . . 124.86(17) no
O1 C1 H1 . . 117.6 no
C2 C1 H1 . . 117.6 no
C7 C2 C3 . . 120.18(14) no
C7 C2 C1 . . 120.39(16) no
C3 C2 C1 . . 119.40(15) no
C4 C3 C2 . . 119.88(15) no
C4 C3 H3 . . 120.1 no
C2 C3 H3 . . 120.1 no
C3 C4 C5 . . 120.09(15) no
C3 C4 H4 . . 120.0 no
C5 C4 H4 . . 120.0 no
C6 C5 C4 . . 119.62(14) no
C6 C5 C8 . . 120.63(14) no
C4 C5 C8 . . 119.75(14) no
C7 C6 C5 . . 120.45(15) no
C7 C6 H6 . . 119.8 no
C5 C6 H6 . . 119.8 no
C6 C7 C2 . . 119.77(15) no
C6 C7 H7 . . 120.1 no
C2 C7 H7 . . 120.1 no
O2 C8 O3 . . 121.52(15) no
O2 C8 C5 . . 120.88(14) no
O3 C8 C5 . . 117.61(15) no

loop_
_geom_bond_atom_site_label_1
_geom_bond_atom_site_label_2
_geom_bond_site_symmetry_2
_geom_bond_distance
_geom_bond_publ_flag
Zn1 O2 2_655 2.5976(13) yes
Zn1 O2 . 2.5976(13) yes
Zn1 O3 2_655 1.9676(13) yes
Zn1 O3 . 1.9676(13) yes
Zn1 O2W 2_655 2.0076(12) yes
Zn1 O2W . 2.0076(12) yes
O1W H1W1 . 0.841(6) no
O2W H2W1 . 0.839(9) no
O2W H2W2 . 0.845(9) no
O1 C1 . 1.202(2) no
O2 C8 . 1.248(2) no
O3 C8 . 1.266(2) no
C1 C2 . 1.476(2) no
C1 H1 . 0.9300 no
C2 C7 . 1.390(2) no
C2 C3 . 1.390(2) no
C3 C4 . 1.383(2) no
C3 H3 . 0.9300 no
C4 C5 . 1.392(2) no
C4 H4 . 0.9300 no
C5 C6 . 1.391(2) no
C5 C8 . 1.500(2) no
C6 C7 . 1.378(2) no
C6 H6 . 0.9300 no
C7 H7 . 0.9300 no

loop_
_geom_hbond_atom_site_label_D
_geom_hbond_atom_site_label_H
_geom_hbond_atom_site_label_A
_geom_hbond_site_symmetry_A
_geom_hbond_distance_DH
_geom_hbond_distance_HA
_geom_hbond_distance_DA
_geom_hbond_angle_DHA
_geom_hbond_publ_flag
O1W H1W1 O1 3_656 0.841(6) 1.917(6) 2.7319(15) 163.0(16) yes
O2W H2W1 O1W . 0.839(9) 1.867(9) 2.7047(15) 177(2) yes
O2W H2W2 O2 2_665 0.845(9) 1.806(10) 2.6460(18) 172(2) yes

loop_
_geom_torsion_atom_site_label_1
_geom_torsion_atom_site_label_2
_geom_torsion_atom_site_label_3
_geom_torsion_atom_site_label_4
_geom_torsion_site_symmetry_1
_geom_torsion
_geom_torsion_publ_flag
O3 Zn1 O3 C8 2_655 41.24(10) no
O2W Zn1 O3 C8 2_655 -87.21(12) no
O2W Zn1 O3 C8 . 172.10(11) no
O1 C1 C2 C7 . 3.5(3) no
O1 C1 C2 C3 . -174.69(18) no
C7 C2 C3 C4 . 0.7(2) no
C1 C2 C3 C4 . 178.96(15) no
C2 C3 C4 C5 . -0.4(3) no
C3 C4 C5 C6 . -0.2(2) no
C3 C4 C5 C8 . 179.85(14) no
C4 C5 C6 C7 . 0.5(2) no
C8 C5 C6 C7 . -179.56(14) no
C5 C6 C7 C2 . -0.2(2) no
C3 C2 C7 C6 . -0.4(2) no
C1 C2 C7 C6 . -178.66(16) no
Zn1 O3 C8 O2 . 0.6(2) no
Zn1 O3 C8 C5 . -179.65(11) no
C6 C5 C8 O2 . -10.6(2) no
C4 C5 C8 O2 . 169.35(15) no
C6 C5 C8 O3 . 169.70(15) no
C4 C5 C8 O3 . -10.4(2) no
